data_2206762
loop_
_publ_author_name
'Dong-Dong Lin'
'Duan-Jun Xu'

_publ_section_title
;
 Redetermination of
 diaquabis(vanillinato-\k^2^<i>O</i>,<i>O</i>')cobalt(II)
;
_journal_coeditor_code NG6181
_journal_issue 9
_journal_name_full 'Acta Crystallographica Section E'
_journal_page_first m1821
_journal_page_last m1822
_journal_paper_doi 10.1107/S1600536805026085
_journal_volume 61
_journal_year 2005
_chemical_formula_iupac '[Co (C8 H7 O3)2 (H2 O)2]'
_chemical_formula_moiety 'C16 H18 Co O8'
_chemical_formula_sum 'C16 H18 Co O8'
_chemical_formula_weight 397.23
_chemical_name_systematic
;
diaquabis(vanillinato-\k^2^O,O')cobalt(II)
;
_space_group_IT_number 15
_symmetry_cell_setting monoclinic
_symmetry_space_group_name_Hall '-C 2yc'
_symmetry_space_group_name_H-M 'C 1 2/c 1'
_atom_sites_solution_hydrogens geom
_atom_sites_solution_primary direct
_atom_sites_solution_secondary difmap
_audit_creation_method SHELXL-97
_cell_angle_alpha 90.00
_cell_angle_beta 107.249(12)
_cell_angle_gamma 90.00
_cell_formula_units_Z 4
_cell_length_a 22.270(2)
_cell_length_b 10.4487(12)
_cell_length_c 7.7771(9)
_cell_measurement_reflns_used 6807
_cell_measurement_temperature 295(2)
_cell_measurement_theta_max 26.0
_cell_measurement_theta_min 3.2
_cell_volume 1728.3(3)
_computing_cell_refinement PROCESS-AUTO
_computing_data_collection 'PROCESS-AUTO (Rigaku, 1998)'
_computing_data_reduction 'CrystalStructure (Rigaku/MSC, 2002)'
_computing_molecular_graphics 'ORTEP-3 for Windows (Farrugia, 1997)'
_computing_publication_material 'WinGX (Farrugia, 1999)'
_computing_structure_refinement 'SHELXL97 (Sheldrick, 1997)'
_computing_structure_solution 'averaging the coordinates of the published Cc structure (Xiao et al., 2002)'
_diffrn_ambient_temperature 295(2)
_diffrn_detector_area_resol_mean 10.00
_diffrn_measured_fraction_theta_full 1.00
_diffrn_measured_fraction_theta_max 1.00
_diffrn_measurement_device_type 'Rigaku R-AXIS RAPID'
_diffrn_measurement_method \w
_diffrn_radiation_monochromator graphite
_diffrn_radiation_source 'fine-focus sealed tube'
_diffrn_radiation_type MoK\a
_diffrn_radiation_wavelength 0.71073
_diffrn_reflns_av_R_equivalents 0.024
_diffrn_reflns_av_sigmaI/netI 0.016
_diffrn_reflns_limit_h_max 28
_diffrn_reflns_limit_h_min -27
_diffrn_reflns_limit_k_max 13
_diffrn_reflns_limit_k_min -13
_diffrn_reflns_limit_l_max 10
_diffrn_reflns_limit_l_min -10
_diffrn_reflns_number 7677
_diffrn_reflns_theta_full 27.5
_diffrn_reflns_theta_max 27.5
_diffrn_reflns_theta_min 1.9
_diffrn_standards_number 0
_exptl_absorpt_coefficient_mu 1.033
_exptl_absorpt_correction_T_max 0.738
_exptl_absorpt_correction_T_min 0.672
_exptl_absorpt_correction_type multi-scan
_exptl_absorpt_process_details '(ABSCOR; Higashi, 1995)'
_exptl_crystal_colour red
_exptl_crystal_density_diffrn 1.527
_exptl_crystal_density_method 'not measured'
_exptl_crystal_description prism
_exptl_crystal_F_000 820
_exptl_crystal_size_max 0.40
_exptl_crystal_size_mid 0.38
_exptl_crystal_size_min 0.30
_refine_diff_density_max 0.29
_refine_diff_density_min -0.24
_refine_ls_extinction_method none
_refine_ls_goodness_of_fit_ref 1.087
_refine_ls_hydrogen_treatment constr
_refine_ls_matrix_type full
_refine_ls_number_parameters 115
_refine_ls_number_reflns 1973
_refine_ls_number_restraints 0
_refine_ls_restrained_S_all 1.087
_refine_ls_R_factor_all 0.036
_refine_ls_R_factor_gt 0.032
_refine_ls_shift/su_max 0.000
_refine_ls_shift/su_mean 0.000
_refine_ls_structure_factor_coef Fsqd
_refine_ls_weighting_details 'calc w = 1/[\s^2^(Fo^2^)+(0.0446P)^2^+1.1767P] where P = (Fo^2^+2Fc^2^)/3'
_refine_ls_weighting_scheme calc
_refine_ls_wR_factor_gt 0.082
_refine_ls_wR_factor_ref 0.084
_reflns_number_gt 1798
_reflns_number_total 1973
_reflns_threshold_expression I>2\s(I)
_cod_data_source_file ng6181.cif
_cod_data_source_block I
_cod_original_sg_symbol_H-M 'C 2/c'
_cod_database_code 2206762
_cod_database_fobs_code 2206762

loop_
_symmetry_equiv_pos_as_xyz
'x, y, z'
'-x, y, -z+1/2'
'x+1/2, y+1/2, z'
'-x+1/2, y+1/2, -z+1/2'
'-x, -y, -z'
'x, -y, z-1/2'
'-x+1/2, -y+1/2, -z'
'x+1/2, -y+1/2, z-1/2'

loop_
_atom_site_label
_atom_site_fract_x
_atom_site_fract_y
_atom_site_fract_z
_atom_site_U_iso_or_equiv
_atom_site_adp_type
_atom_site_calc_flag
_atom_site_refinement_flags
_atom_site_occupancy
_atom_site_type_symbol
Co 0.5000 0.15843(3) 0.2500 0.03372(12) Uani d S 1 Co
O1 0.82098(6) 0.41801(17) 0.7983(2) 0.0611(4) Uani d . 1 O
O2 0.43973(6) 0.02273(13) 0.2910(2) 0.0496(3) Uani d . 1 O
H2A 0.4035 0.0479 0.2937 0.074 Uiso d R 1 H
H2B 0.4518 -0.0479 0.3541 0.074 Uiso d R 1 H
O3 0.57272(6) 0.30852(14) 0.24496(17) 0.0452(3) Uani d . 1 O
O4 0.54453(6) 0.19436(12) 0.50848(16) 0.0377(3) Uani d . 1 O
C3 0.61787(8) 0.31481(16) 0.4107(2) 0.0349(4) Uani d . 1 C
C1 0.71767(8) 0.36917(18) 0.6190(3) 0.0401(4) Uani d . 1 C
C2 0.67556(9) 0.37263(17) 0.4449(2) 0.0385(4) Uani d . 1 C
H2 0.6866 0.4140 0.3529 0.046 Uiso calc R 1 H
C4 0.59947(8) 0.25106(16) 0.5472(2) 0.0343(4) Uani d . 1 C
C5 0.64209(9) 0.25060(19) 0.7208(2) 0.0417(4) Uani d . 1 C
H5 0.6311 0.2108 0.8142 0.050 Uiso calc R 1 H
C6 0.70003(9) 0.30838(19) 0.7547(3) 0.0439(4) Uani d . 1 C
H6 0.7278 0.3065 0.8707 0.053 Uiso calc R 1 H
C7 0.78041(9) 0.4211(2) 0.6527(3) 0.0498(5) Uani d . 1 C
H7 0.7905 0.4593 0.5569 0.060 Uiso calc R 1 H
C8 0.58407(14) 0.3723(3) 0.0982(3) 0.0782(9) Uani d . 1 C
H8A 0.5488 0.3606 -0.0071 0.117 Uiso calc R 1 H
H8B 0.6212 0.3379 0.0769 0.117 Uiso calc R 1 H
H8C 0.5900 0.4620 0.1248 0.117 Uiso calc R 1 H

loop_
_atom_site_aniso_label
_atom_site_aniso_U_11
_atom_site_aniso_U_22
_atom_site_aniso_U_33
_atom_site_aniso_U_12
_atom_site_aniso_U_13
_atom_site_aniso_U_23
Co 0.02859(18) 0.03306(19) 0.03686(19) 0.000 0.00565(13) 0.000
O1 0.0355(7) 0.0744(11) 0.0694(10) -0.0115(7) 0.0094(7) -0.0162(8)
O2 0.0303(6) 0.0434(7) 0.0730(9) 0.0000(5) 0.0119(6) 0.0151(7)
O3 0.0464(7) 0.0498(8) 0.0351(6) -0.0143(6) 0.0053(5) 0.0055(6)
O4 0.0330(6) 0.0411(7) 0.0382(6) -0.0069(5) 0.0093(5) 0.0029(5)
C3 0.0368(9) 0.0315(8) 0.0348(8) -0.0026(7) 0.0082(7) -0.0018(6)
C1 0.0348(9) 0.0369(9) 0.0477(10) -0.0048(7) 0.0110(7) -0.0074(7)
C2 0.0403(9) 0.0363(9) 0.0410(9) -0.0064(7) 0.0153(7) -0.0018(7)
C4 0.0337(8) 0.0305(8) 0.0387(8) -0.0022(6) 0.0111(7) -0.0022(7)
C5 0.0446(10) 0.0440(10) 0.0353(9) -0.0085(8) 0.0099(7) 0.0006(7)
C6 0.0392(10) 0.0467(10) 0.0401(9) -0.0049(8) 0.0029(8) -0.0024(8)
C7 0.0392(10) 0.0513(11) 0.0602(12) -0.0086(9) 0.0170(9) -0.0106(10)
C8 0.0832(18) 0.101(2) 0.0418(12) -0.0365(16) 0.0056(11) 0.0200(13)

loop_
_atom_type_symbol
_atom_type_description
_atom_type_scat_dispersion_real
_atom_type_scat_dispersion_imag
_atom_type_scat_source
C C 0.0033 0.0000 'International Tables Vol C Tables 4.2.6.8 and 6.1.1.4'
H H 0.0000 0.0000 'International Tables Vol C Tables 4.2.6.8 and 6.1.1.4'
O O 0.0106 0.0000 'International Tables Vol C Tables 4.2.6.8 and 6.1.1.4'
Co Co 0.3494 0.0000 'International Tables Vol C Tables 4.2.6.8 and 6.1.1.4'

loop_
_geom_angle_atom_site_label_1
_geom_angle_atom_site_label_2
_geom_angle_atom_site_label_3
_geom_angle_site_symmetry_1
_geom_angle_site_symmetry_3
_geom_angle
_geom_angle_publ_flag
O2 Co O2 . 2_655 92.02(8) y
O2 Co O3 . . 172.33(5) y
O2 Co O3 . 2_655 88.37(6) y
O2 Co O3 2_655 . 88.37(6) ?
O2 Co O4 . . 97.28(5) y
O3 Co O3 . 2_655 92.27(8) y
O3 Co O4 . . 75.09(5) ?
O4 Co O4 . 2_655 158.32(8) y
O4 Co O2 . 2_655 97.74(6) ?
O4 Co O2 2_655 2_655 97.28(5) ?
O4 Co O2 2_655 . 97.74(6) ?
O4 Co O3 2_655 . 89.81(5) ?
O4 Co O3 . 2_655 89.81(5) ?
O4 Co O3 2_655 2_655 75.09(5) ?
O2 Co O3 2_655 2_655 172.33(5) ?
Co O2 H2A . . 117.3 ?
Co O2 H2B . . 124.2 ?
H2A O2 H2B . . 112.1 ?
C3 O3 C8 . . 118.55(16) ?
C3 O3 Co . . 110.08(10) ?
C8 O3 Co . . 130.07(13) ?
C4 O4 Co . . 117.87(11) ?
C2 C3 O3 . . 125.61(16) ?
C2 C3 C4 . . 121.69(16) ?
O3 C3 C4 . . 112.68(15) ?
C6 C1 C2 . . 119.26(17) ?
C6 C1 C7 . . 120.70(18) ?
C2 C1 C7 . . 119.91(18) ?
C3 C2 C1 . . 119.74(17) ?
C3 C2 H2 . . 120.1 ?
C1 C2 H2 . . 120.1 ?
O4 C4 C5 . . 122.62(16) ?
O4 C4 C3 . . 119.93(15) ?
C5 C4 C3 . . 117.45(16) ?
C6 C5 C4 . . 120.74(17) ?
C6 C5 H5 . . 119.6 ?
C4 C5 H5 . . 119.6 ?
C5 C6 C1 . . 121.12(17) ?
C5 C6 H6 . . 119.4 ?
C1 C6 H6 . . 119.4 ?
O1 C7 C1 . . 124.5(2) ?
O1 C7 H7 . . 117.7 ?
C1 C7 H7 . . 117.7 ?
O3 C8 H8A . . 109.5 ?
O3 C8 H8B . . 109.5 ?
H8A C8 H8B . . 109.5 ?
O3 C8 H8C . . 109.5 ?
H8A C8 H8C . . 109.5 ?
H8B C8 H8C . . 109.5 ?

loop_
_geom_bond_atom_site_label_1
_geom_bond_atom_site_label_2
_geom_bond_site_symmetry_2
_geom_bond_distance
_geom_bond_publ_flag
Co O2 2_655 2.0415(13) ?
Co O2 . 2.0415(13) y
Co O3 . 2.2631(13) y
Co O3 2_655 2.2631(13) ?
Co O4 . 1.9958(12) y
Co O4 2_655 1.9958(12) ?
O1 C7 . 1.222(3) y
O2 H2A . 0.8555 ?
O2 H2B . 0.8826 ?
O3 C3 . 1.382(2) y
O3 C8 . 1.408(3) y
O4 C4 . 1.311(2) y
C3 C2 . 1.372(2) ?
C3 C4 . 1.413(2) ?
C1 C6 . 1.384(3) ?
C1 C2 . 1.400(3) ?
C1 C7 . 1.448(3) ?
C2 H2 . 0.9300 ?
C4 C5 . 1.401(2) ?
C5 C6 . 1.377(3) ?
C5 H5 . 0.9300 ?
C6 H6 . 0.9300 ?
C7 H7 . 0.9300 ?
C8 H8A . 0.9600 ?
C8 H8B . 0.9600 ?
C8 H8C . 0.9600 ?

loop_
_geom_hbond_atom_site_label_D
_geom_hbond_atom_site_label_H
_geom_hbond_atom_site_label_A
_geom_hbond_site_symmetry_A
_geom_hbond_distance_DH
_geom_hbond_distance_HA
_geom_hbond_distance_DA
_geom_hbond_angle_DHA
_geom_hbond_publ_flag
O2 H2A O1 8_455 0.85 1.88 2.733(2) 173 y
O2 H2B O4 5_656 0.88 1.85 2.7158(19) 165 y
